data_1517484
loop_
_publ_author_name
'Suneel Kumar, Chepuri V.'
'Ramana, Chepuri V.'

_publ_section_title
;
 Tuning the Regioselectivity of Gold-Catalyzed Internal Nitroalkyne Redox:
 A Cycloisomerization and [3 + 2]-Cycloaddition Cascade for the
 Construction of spiro-Pseudoindoxyl Skeleton.
;
_journal_issue 18
_journal_name_full 'Organic letters'
_journal_page_first 4766
_journal_page_last 4769
_journal_paper_doi 10.1021/ol502213w
_journal_volume 16
_journal_year 2014
_chemical_formula_sum 'C25 H26 N2 O5'
_chemical_formula_weight 434.48
_chemical_name_systematic
; 
 ? 
;
_space_group_IT_number 15
_symmetry_space_group_name_Hall '-C 2yc'
_symmetry_space_group_name_H-M 'C 1 2/c 1'
_atom_sites_solution_hydrogens geom
_atom_sites_solution_primary direct
_atom_sites_solution_secondary difmap
_audit_creation_method SHELXL-97
_cell_angle_alpha 90.00
_cell_angle_beta 123.531(3)
_cell_angle_gamma 90.00
_cell_formula_units_Z 8
_cell_length_a 26.4774(18)
_cell_length_b 8.7506(6)
_cell_length_c 17.7496(12)
_cell_measurement_temperature 296(2)
_cell_volume 3428.1(4)
_computing_structure_refinement 'SHELXL-97 (Sheldrick, 2008)'
_computing_structure_solution 'SHELXS-97 (Sheldrick, 2008)'
_diffrn_ambient_temperature 296(2)
_diffrn_measured_fraction_theta_full 1.000
_diffrn_measured_fraction_theta_max 1.000
_diffrn_radiation_monochromator graphite
_diffrn_radiation_source 'fine-focus sealed tube'
_diffrn_radiation_type MoK\a
_diffrn_radiation_wavelength 0.71073
_diffrn_reflns_av_R_equivalents 0.0417
_diffrn_reflns_av_sigmaI/netI 0.0286
_diffrn_reflns_limit_h_max 31
_diffrn_reflns_limit_h_min -31
_diffrn_reflns_limit_k_max 10
_diffrn_reflns_limit_k_min -10
_diffrn_reflns_limit_l_max 20
_diffrn_reflns_limit_l_min -21
_diffrn_reflns_number 15791
_diffrn_reflns_theta_full 25.00
_diffrn_reflns_theta_max 25.00
_diffrn_reflns_theta_min 1.85
_exptl_absorpt_coefficient_mu 0.118
_exptl_crystal_density_diffrn 1.684
_exptl_crystal_density_method 'not measured'
_exptl_crystal_F_000 1840
_refine_diff_density_max 0.235
_refine_diff_density_min -0.178
_refine_diff_density_rms 0.036
_refine_ls_extinction_coef 0.00064(19)
_refine_ls_extinction_expression Fc^*^=kFc[1+0.001xFc^2^\l^3^/sin(2\q)]^-1/4^
_refine_ls_extinction_method SHELXL
_refine_ls_goodness_of_fit_ref 1.106
_refine_ls_hydrogen_treatment mixed
_refine_ls_matrix_type full
_refine_ls_number_parameters 221
_refine_ls_number_reflns 3027
_refine_ls_number_restraints 0
_refine_ls_restrained_S_all 1.106
_refine_ls_R_factor_all 0.0631
_refine_ls_R_factor_gt 0.0540
_refine_ls_shift/su_max 0.000
_refine_ls_shift/su_mean 0.000
_refine_ls_structure_factor_coef Fsqd
_refine_ls_weighting_details 'calc w=1/[\s^2^(Fo^2^)+(0.0335P)^2^+3.9132P] where P=(Fo^2^+2Fc^2^)/3'
_refine_ls_weighting_scheme calc
_refine_ls_wR_factor_gt 0.1127
_refine_ls_wR_factor_ref 0.1176
_reflns_number_gt 2634
_reflns_number_total 3027
_reflns_threshold_expression >2sigma(I)
_cod_data_source_file ol502213w_si_002.cif
_cod_data_source_block cvs_892_r_0m
_cod_depositor_comments 'Adding full bibliography for 1517483--1517484.cif.'
_cod_database_code 1517484

loop_
_symmetry_equiv_pos_as_xyz
'x, y, z'
'-x, y, -z+1/2'
'x+1/2, y+1/2, z'
'-x+1/2, y+1/2, -z+1/2'
'-x, -y, -z'
'x, -y, z-1/2'
'-x+1/2, -y+1/2, -z'
'x+1/2, -y+1/2, z-1/2'

loop_
_atom_site_label
_atom_site_type_symbol
_atom_site_fract_x
_atom_site_fract_y
_atom_site_fract_z
_atom_site_U_iso_or_equiv
_atom_site_adp_type
_atom_site_occupancy
_atom_site_symmetry_multiplicity
_atom_site_calc_flag
_atom_site_refinement_flags
O1 O 0.36780(6) -0.04146(17) 0.74304(10) 0.0522(4) Uani 1 1 d .
C1 C 0.08932(12) -0.4095(3) 0.54489(18) 0.0710(8) Uani 1 1 d .
H1A H 0.1313 -0.4381 0.5806 0.107 Uiso 1 1 calc R
H1B H 0.0647 -0.4973 0.5354 0.107 Uiso 1 1 calc R
H1C H 0.0820 -0.3320 0.5760 0.107 Uiso 1 1 calc R
C2 C 0.07359(9) -0.3489(2) 0.45536(14) 0.0445(5) Uani 1 1 d .
O3 O 0.10439(6) -0.20228(17) 0.46754(10) 0.0526(4) Uani 1 1 d .
C4 C 0.16548(9) -0.1942(2) 0.51680(14) 0.0428(5) Uani 1 1 d .
N1 N 0.18382(7) -0.04799(19) 0.52144(11) 0.0398(4) Uani 1 1 d .
C6 C 0.24836(8) -0.0170(2) 0.56909(14) 0.0401(5) Uani 1 1 d .
H6A H 0.2569 0.0259 0.5268 0.048 Uiso 1 1 calc R
H6B H 0.2703 -0.1127 0.5912 0.048 Uiso 1 1 calc R
C7 C 0.27183(8) 0.0931(2) 0.64887(12) 0.0338(4) Uani 1 1 d .
C8 C 0.34114(9) 0.0780(2) 0.71141(13) 0.0383(5) Uani 1 1 d .
C9 C 0.36565(9) 0.2323(2) 0.72283(13) 0.0392(5) Uani 1 1 d .
C10 C 0.42496(10) 0.2855(3) 0.77336(16) 0.0528(6) Uani 1 1 d .
H10 H 0.4574 0.2181 0.8042 0.063 Uiso 1 1 calc R
C11 C 0.43445(10) 0.4403(3) 0.77647(17) 0.0607(7) Uani 1 1 d .
H11 H 0.4738 0.4783 0.8094 0.073 Uiso 1 1 calc R
C12 C 0.00795(10) -0.3043(3) 0.3954(2) 0.0759(9) Uani 1 1 d .
H12A H -0.0018 -0.2334 0.4267 0.114 Uiso 1 1 calc R
H12B H -0.0169 -0.3938 0.3797 0.114 Uiso 1 1 calc R
H12C H 0.0007 -0.2574 0.3413 0.114 Uiso 1 1 calc R
O2 O 0.19910(7) -0.30225(17) 0.55140(12) 0.0623(5) Uani 1 1 d .
C14 C 0.14297(9) 0.0838(2) 0.49101(14) 0.0441(5) Uani 1 1 d .
H14A H 0.1044 0.0562 0.4368 0.053 Uiso 1 1 calc R
H14B H 0.1601 0.1666 0.4756 0.053 Uiso 1 1 calc R
C15 C 0.13218(9) 0.1393(3) 0.56192(15) 0.0480(6) Uani 1 1 d .
H15A H 0.1028 0.2217 0.5364 0.058 Uiso 1 1 calc R
H15B H 0.1147 0.0564 0.5765 0.058 Uiso 1 1 calc R
C16 C 0.18869(9) 0.1955(3) 0.64864(15) 0.0463(5) Uani 1 1 d .
H16 H 0.1773 0.2311 0.6896 0.056 Uiso 1 1 calc R
O4 O 0.21574(6) 0.32089(16) 0.63028(11) 0.0503(4) Uani 1 1 d .
N2 N 0.26198(7) 0.25533(18) 0.61895(10) 0.0354(4) Uani 1 1 d .
C19 C 0.23984(9) 0.0795(3) 0.69843(14) 0.0459(5) Uani 1 1 d .
H19A H 0.2242 -0.0228 0.6934 0.055 Uiso 1 1 calc R
H19B H 0.2668 0.1058 0.7618 0.055 Uiso 1 1 calc R
C20 C 0.38562(10) 0.5409(3) 0.73073(16) 0.0531(6) Uani 1 1 d .
H20 H 0.3931 0.6454 0.7353 0.064 Uiso 1 1 calc R
C21 C 0.32669(9) 0.4901(2) 0.67909(14) 0.0420(5) Uani 1 1 d .
H21 H 0.2944 0.5579 0.6484 0.050 Uiso 1 1 calc R
C22 C 0.31751(8) 0.3333(2) 0.67485(12) 0.0351(4) Uani 1 1 d .
C23 C 0.09020(13) -0.4632(3) 0.4080(2) 0.0746(8) Uani 1 1 d .
H23A H 0.0840 -0.4177 0.3543 0.112 Uiso 1 1 calc R
H23B H 0.0651 -0.5523 0.3921 0.112 Uiso 1 1 calc R
H23C H 0.1320 -0.4919 0.4478 0.112 Uiso 1 1 calc R

loop_
_atom_site_aniso_label
_atom_site_aniso_U_11
_atom_site_aniso_U_22
_atom_site_aniso_U_33
_atom_site_aniso_U_23
_atom_site_aniso_U_13
_atom_site_aniso_U_12
O1 0.0418(8) 0.0423(9) 0.0585(9) 0.0101(8) 0.0189(7) 0.0110(7)
C1 0.0692(17) 0.080(2) 0.0660(17) 0.0126(15) 0.0388(14) -0.0019(15)
C2 0.0381(11) 0.0388(12) 0.0502(12) 0.0013(10) 0.0204(10) -0.0069(9)
O3 0.0333(7) 0.0381(9) 0.0661(10) 0.0057(7) 0.0148(7) -0.0005(6)
C4 0.0366(11) 0.0379(12) 0.0464(12) -0.0015(10) 0.0182(9) -0.0004(9)
N1 0.0315(8) 0.0327(9) 0.0461(10) -0.0004(8) 0.0157(8) 0.0009(7)
C6 0.0369(10) 0.0369(12) 0.0460(12) -0.0025(9) 0.0226(9) 0.0003(9)
C7 0.0348(10) 0.0304(10) 0.0335(10) 0.0049(8) 0.0171(8) 0.0021(8)
C8 0.0369(10) 0.0415(12) 0.0334(10) 0.0033(9) 0.0174(9) 0.0048(9)
C9 0.0376(10) 0.0394(12) 0.0375(11) 0.0014(9) 0.0189(9) -0.0005(9)
C10 0.0369(11) 0.0516(15) 0.0594(14) 0.0004(11) 0.0199(10) 0.0018(10)
C11 0.0416(12) 0.0583(16) 0.0712(16) -0.0077(13) 0.0241(12) -0.0128(11)
C12 0.0426(13) 0.0662(18) 0.090(2) 0.0125(16) 0.0187(13) -0.0077(12)
O2 0.0401(8) 0.0347(9) 0.0911(12) 0.0050(9) 0.0230(8) 0.0030(7)
C14 0.0362(10) 0.0358(12) 0.0465(12) 0.0044(10) 0.0142(9) 0.0001(9)
C15 0.0362(11) 0.0397(12) 0.0681(15) 0.0071(11) 0.0287(11) 0.0062(9)
C16 0.0470(12) 0.0468(13) 0.0554(13) -0.0005(11) 0.0349(11) 0.0020(10)
O4 0.0410(8) 0.0350(8) 0.0759(11) -0.0040(7) 0.0329(8) 0.0026(6)
N2 0.0334(8) 0.0329(9) 0.0380(9) 0.0026(7) 0.0185(7) 0.0032(7)
C19 0.0449(11) 0.0521(14) 0.0431(12) 0.0063(10) 0.0258(10) 0.0027(10)
C20 0.0553(14) 0.0404(13) 0.0669(15) -0.0076(11) 0.0360(12) -0.0117(11)
C21 0.0468(12) 0.0372(12) 0.0447(12) -0.0003(9) 0.0269(10) 0.0001(9)
C22 0.0388(10) 0.0378(11) 0.0314(10) -0.0011(8) 0.0210(9) -0.0019(9)
C23 0.0779(18) 0.0676(19) 0.0795(19) -0.0226(15) 0.0443(16) -0.0162(15)

loop_
_atom_type_symbol
_atom_type_description
_atom_type_scat_dispersion_real
_atom_type_scat_dispersion_imag
_atom_type_scat_source
C C 0.0033 0.0016 'International Tables Vol C Tables 4.2.6.8 and 6.1.1.4'
H H 0.0000 0.0000 'International Tables Vol C Tables 4.2.6.8 and 6.1.1.4'
O O 0.0106 0.0060 'International Tables Vol C Tables 4.2.6.8 and 6.1.1.4'
N N 0.0061 0.0033 'International Tables Vol C Tables 4.2.6.8 and 6.1.1.4'

loop_
_geom_angle_atom_site_label_1
_geom_angle_atom_site_label_2
_geom_angle_atom_site_label_3
_geom_angle
C2 C1 H1A 109.5
C2 C1 H1B 109.5
H1A C1 H1B 109.5
C2 C1 H1C 109.5
H1A C1 H1C 109.5
H1B C1 H1C 109.5
O3 C2 C1 110.24(19)
O3 C2 C12 102.01(18)
C1 C2 C12 112.2(2)
O3 C2 C23 110.47(18)
C1 C2 C23 110.9(2)
C12 C2 C23 110.7(2)
C4 O3 C2 120.65(16)
O2 C4 O3 124.79(19)
O2 C4 N1 124.71(18)
O3 C4 N1 110.51(17)
C4 N1 C6 118.60(16)
C4 N1 C14 123.64(16)
C6 N1 C14 117.30(16)
N1 C6 C7 113.67(16)
N1 C6 H6A 108.8
C7 C6 H6A 108.8
N1 C6 H6B 108.8
C7 C6 H6B 108.8
H6A C6 H6B 107.7
N2 C7 C19 103.68(15)
N2 C7 C6 111.62(15)
C19 C7 C6 114.40(17)
N2 C7 C8 104.09(15)
C19 C7 C8 113.46(15)
C6 C7 C8 109.03(15)
O1 C8 C9 129.19(18)
O1 C8 C7 124.45(19)
C9 C8 C7 106.37(16)
C22 C9 C10 120.6(2)
C22 C9 C8 108.38(17)
C10 C9 C8 130.95(19)
C11 C10 C9 118.2(2)
C11 C10 H10 120.9
C9 C10 H10 120.9
C10 C11 C20 120.6(2)
C10 C11 H11 119.7
C20 C11 H11 119.7
C2 C12 H12A 109.5
C2 C12 H12B 109.5
H12A C12 H12B 109.5
C2 C12 H12C 109.5
H12A C12 H12C 109.5
H12B C12 H12C 109.5
N1 C14 C15 112.66(17)
N1 C14 H14A 109.1
C15 C14 H14A 109.1
N1 C14 H14B 109.1
C15 C14 H14B 109.1
H14A C14 H14B 107.8
C16 C15 C14 114.41(17)
C16 C15 H15A 108.7
C14 C15 H15A 108.7
C16 C15 H15B 108.7
C14 C15 H15B 108.7
H15A C15 H15B 107.6
O4 C16 C15 110.58(18)
O4 C16 C19 104.15(16)
C15 C16 C19 115.76(19)
O4 C16 H16 108.7
C15 C16 H16 108.7
C19 C16 H16 108.7
C16 O4 N2 106.88(14)
C22 N2 O4 109.82(14)
C22 N2 C7 107.49(14)
O4 N2 C7 108.67(14)
C16 C19 C7 102.25(16)
C16 C19 H19A 111.3
C7 C19 H19A 111.3
C16 C19 H19B 111.3
C7 C19 H19B 111.3
H19A C19 H19B 109.2
C21 C20 C11 121.9(2)
C21 C20 H20 119.0
C11 C20 H20 119.0
C20 C21 C22 117.1(2)
C20 C21 H21 121.4
C22 C21 H21 121.4
C21 C22 C9 121.42(19)
C21 C22 N2 126.71(18)
C9 C22 N2 111.69(17)
C2 C23 H23A 109.5
C2 C23 H23B 109.5
H23A C23 H23B 109.5
C2 C23 H23C 109.5
H23A C23 H23C 109.5
H23B C23 H23C 109.5

loop_
_geom_bond_atom_site_label_1
_geom_bond_atom_site_label_2
_geom_bond_distance
O1 C8 1.212(2)
C1 C2 1.500(3)
C1 H1A 0.9600
C1 H1B 0.9600
C1 H1C 0.9600
C2 O3 1.470(2)
C2 C12 1.504(3)
C2 C23 1.519(3)
O3 C4 1.350(2)
C4 O2 1.209(2)
C4 N1 1.354(3)
N1 C6 1.453(2)
N1 C14 1.465(3)
C6 C7 1.532(3)
C6 H6A 0.9700
C6 H6B 0.9700
C7 N2 1.487(2)
C7 C19 1.526(3)
C7 C8 1.539(3)
C8 C9 1.463(3)
C9 C22 1.390(3)
C9 C10 1.390(3)
C10 C11 1.373(3)
C10 H10 0.9300
C11 C20 1.395(3)
C11 H11 0.9300
C12 H12A 0.9600
C12 H12B 0.9600
C12 H12C 0.9600
C14 C15 1.516(3)
C14 H14A 0.9700
C14 H14B 0.9700
C15 C16 1.518(3)
C15 H15A 0.9700
C15 H15B 0.9700
C16 O4 1.442(3)
C16 C19 1.524(3)
C16 H16 0.9800
O4 N2 1.463(2)
N2 C22 1.414(2)
C19 H19A 0.9700
C19 H19B 0.9700
C20 C21 1.376(3)
C20 H20 0.9300
C21 C22 1.389(3)
C21 H21 0.9300
C23 H23A 0.9600
C23 H23B 0.9600
C23 H23C 0.9600
